data_7043523
loop_
_publ_author_name
'Singh, Poornima'
'Singh, Ajai kumar'

_publ_section_title
;
 Palladium(II) complexes of N, N-diphenylacetamide based thio/selenoethers
 and flower shaped Pd16S7 and prismatic Pd17Se15 nano-particles tailored
 from them as catalysts for C&#x2212;C and C&#x2212;O coupling
;
_journal_name_full 'Dalton Trans.'
_journal_paper_doi 10.1039/C7DT01279A
_journal_year 2017
_chemical_formula_moiety 'C56 H48 Cl2 N4 O4 Pd S2, 2(C H Cl3)'
_chemical_formula_sum 'C58 H50 Cl8 N4 O4 Pd S2'
_chemical_formula_weight 1321.14
_chemical_name_systematic
; 
 ? 
;
_space_group_IT_number 2
_symmetry_cell_setting triclinic
_symmetry_space_group_name_Hall '-P 1'
_symmetry_space_group_name_H-M 'P -1'
_atom_sites_solution_hydrogens geom
_atom_sites_solution_primary direct
_atom_sites_solution_secondary difmap
_audit_block_doi 10.5517/ccdc.csd.cc1n5d5d
_audit_creation_method SHELXL-97
_audit_update_record
;
2016-12-26 deposited with the CCDC.
2017-07-05 downloaded from the CCDC.
;
_cell_angle_alpha 96.477(7)
_cell_angle_beta 114.035(6)
_cell_angle_gamma 106.735(6)
_cell_formula_units_Z 1
_cell_length_a 11.700(4)
_cell_length_b 12.284(4)
_cell_length_c 12.639(4)
_cell_measurement_reflns_used 4380
_cell_measurement_temperature 298(2)
_cell_measurement_theta_max 20.42
_cell_measurement_theta_min 2.28
_cell_volume 1532.8(9)
_computing_cell_refinement 'Bruker SMART'
_computing_data_collection 'Bruker SMART'
_computing_data_reduction 'Bruker SAINT'
_computing_molecular_graphics 'Bruker SHELXTL'
_computing_publication_material 'Bruker SHELXTL'
_computing_structure_refinement 'SHELXL-97 (Sheldrick, 1997)'
_computing_structure_solution 'SHELXS-97 (Sheldrick, 1990)'
_diffrn_ambient_temperature 298(2)
_diffrn_measured_fraction_theta_full 0.994
_diffrn_measured_fraction_theta_max 0.994
_diffrn_measurement_device_type 'CCD area detector'
_diffrn_measurement_method 'phi and omega scans'
_diffrn_radiation_monochromator graphite
_diffrn_radiation_source 'fine-focus sealed tube'
_diffrn_radiation_type MoK\a
_diffrn_radiation_wavelength 0.71073
_diffrn_reflns_av_R_equivalents 0.0452
_diffrn_reflns_av_sigmaI/netI 0.0583
_diffrn_reflns_limit_h_max 13
_diffrn_reflns_limit_h_min -13
_diffrn_reflns_limit_k_max 14
_diffrn_reflns_limit_k_min -14
_diffrn_reflns_limit_l_max 15
_diffrn_reflns_limit_l_min -15
_diffrn_reflns_number 14795
_diffrn_reflns_theta_full 25.00
_diffrn_reflns_theta_max 25.00
_diffrn_reflns_theta_min 2.05
_exptl_absorpt_coefficient_mu 0.767
_exptl_absorpt_correction_T_max 0.810
_exptl_absorpt_correction_T_min 0.791
_exptl_absorpt_correction_type multi-scan
_exptl_absorpt_process_details '(SADABS; Bruker, 2000)'
_exptl_crystal_colour yellow
_exptl_crystal_density_diffrn 1.431
_exptl_crystal_density_meas 1.431
_exptl_crystal_density_method 'not measured'
_exptl_crystal_description block
_exptl_crystal_F_000 672
_exptl_crystal_size_max 0.31
_exptl_crystal_size_mid 0.29
_exptl_crystal_size_min 0.27
_refine_diff_density_max 0.747
_refine_diff_density_min -0.711
_refine_diff_density_rms 0.091
_refine_ls_extinction_method none
_refine_ls_goodness_of_fit_ref 1.108
_refine_ls_hydrogen_treatment mixed
_refine_ls_matrix_type full
_refine_ls_number_parameters 349
_refine_ls_number_reflns 5395
_refine_ls_number_restraints 0
_refine_ls_restrained_S_all 1.108
_refine_ls_R_factor_all 0.0771
_refine_ls_R_factor_gt 0.0655
_refine_ls_shift/su_max 0.001
_refine_ls_shift/su_mean 0.000
_refine_ls_structure_factor_coef Fsqd
_refine_ls_weighting_details 'calc w=1/[\s^2^(Fo^2^)+(0.0755P)^2^+2.5403P] where P=(Fo^2^+2Fc^2^)/3'
_refine_ls_weighting_scheme calc
_refine_ls_wR_factor_gt 0.1624
_refine_ls_wR_factor_ref 0.1689
_reflns_number_gt 4590
_reflns_number_total 5395
_reflns_threshold_expression >2sigma(I)
_cod_data_source_file c7dt01279a2.cif
_cod_data_source_block sn812m
_cod_depositor_comments
;
The following automatic conversions were performed:

'_symmetry_cell_setting' value 'Triclinic' changed to 'triclinic'
according to
/home/data/users/saulius/crontab/automatic-downloads/rss-feeds/RSC/lib/dictionaries/cif_core.dic
dictionary named 'cif_core.dic' version 2.4.2 from 2011-04-26.

Automatic conversion script
Id: cif_fix_values 4973 2017-02-22 13:04:09Z antanas 
;
_cod_database_code 7043523

loop_
_symmetry_equiv_pos_as_xyz
'x, y, z'
'-x, -y, -z'

loop_
_atom_site_label
_atom_site_type_symbol
_atom_site_fract_x
_atom_site_fract_y
_atom_site_fract_z
_atom_site_U_iso_or_equiv
_atom_site_adp_type
_atom_site_occupancy
_atom_site_symmetry_multiplicity
_atom_site_calc_flag
_atom_site_refinement_flags
Pd1 Pd 0.5000 0.0000 0.5000 0.0355(2) Uani 1 2 d S
S1 S 0.45320(12) 0.13509(11) 0.39033(12) 0.0421(3) Uani 1 1 d .
Cl1 Cl 0.71934(13) 0.09910(13) 0.54543(15) 0.0599(4) Uani 1 1 d .
O2 O 0.4291(4) 0.3828(3) 0.3722(4) 0.0561(10) Uani 1 1 d .
N2 N 0.6571(4) 0.4431(3) 0.4589(4) 0.0429(10) Uani 1 1 d .
O1 O 0.2426(4) -0.0340(4) 0.1768(4) 0.0573(10) Uani 1 1 d .
N1 N 0.0580(4) -0.0233(4) 0.1907(4) 0.0435(10) Uani 1 1 d .
C15 C 0.5289(5) 0.2753(4) 0.5043(5) 0.0470(12) Uani 1 1 d .
H15A H 0.4758 0.2765 0.5463 0.056 Uiso 1 1 calc R
H15B H 0.6193 0.2859 0.5624 0.056 Uiso 1 1 calc R
C16 C 0.5329(5) 0.3733(4) 0.4405(5) 0.0428(12) Uani 1 1 d .
Cl2 Cl 0.5247(4) 0.8926(4) 0.2188(4) 0.222(2) Uani 1 1 d .
C6 C 0.0013(5) 0.0398(5) 0.2457(5) 0.0456(12) Uani 1 1 d .
C23 C 0.7809(5) 0.4493(4) 0.5554(5) 0.0440(12) Uani 1 1 d .
C14 C 0.2775(5) 0.1183(4) 0.3346(5) 0.0444(12) Uani 1 1 d .
H14A H 0.2503 0.1072 0.3969 0.053 Uiso 1 1 calc R
H14B H 0.2652 0.1885 0.3120 0.053 Uiso 1 1 calc R
C7 C -0.0361(5) -0.1305(5) 0.0981(4) 0.0461(12) Uani 1 1 d .
C13 C 0.1923(5) 0.0121(4) 0.2265(5) 0.0453(12) Uani 1 1 d .
C17 C 0.6663(5) 0.5220(5) 0.3842(5) 0.0483(13) Uani 1 1 d .
C24 C 0.8135(6) 0.4961(5) 0.6726(6) 0.0598(15) Uani 1 1 d .
H24 H 0.7557 0.5240 0.6905 0.072 Uiso 1 1 calc R
C5 C -0.0458(6) -0.0070(5) 0.3198(5) 0.0566(14) Uani 1 1 d .
H5 H -0.0360 -0.0763 0.3373 0.068 Uiso 1 1 calc R
C8 C -0.0105(7) -0.2334(5) 0.0991(6) 0.0632(16) Uani 1 1 d .
H8 H 0.0697 -0.2343 0.1570 0.076 Uiso 1 1 calc R
C28 C 0.8670(6) 0.4115(5) 0.5281(6) 0.0612(15) Uani 1 1 d .
H28 H 0.8453 0.3818 0.4485 0.073 Uiso 1 1 calc R
C12 C -0.1561(6) -0.1307(5) 0.0128(5) 0.0580(15) Uani 1 1 d .
H12 H -0.1732 -0.0613 0.0125 0.070 Uiso 1 1 calc R
C10 C -0.2272(7) -0.3360(6) -0.0734(6) 0.075(2) Uani 1 1 d .
H10 H -0.2916 -0.4049 -0.1314 0.090 Uiso 1 1 calc R
C18 C 0.7308(6) 0.6416(5) 0.4352(7) 0.0632(16) Uani 1 1 d .
H18 H 0.7638 0.6712 0.5172 0.076 Uiso 1 1 calc R
C22 C 0.6184(7) 0.4796(7) 0.2643(6) 0.0741(19) Uani 1 1 d .
H22 H 0.5741 0.3990 0.2290 0.089 Uiso 1 1 calc R
C9 C -0.1078(8) -0.3358(6) 0.0114(6) 0.077(2) Uani 1 1 d .
H9 H -0.0914 -0.4055 0.0103 0.092 Uiso 1 1 calc R
C1 C -0.0097(6) 0.1437(5) 0.2211(6) 0.0632(16) Uani 1 1 d .
H1 H 0.0225 0.1764 0.1712 0.076 Uiso 1 1 calc R
C26 C 1.0205(6) 0.4637(7) 0.7372(7) 0.077(2) Uani 1 1 d .
H26 H 1.1021 0.4695 0.7987 0.093 Uiso 1 1 calc R
C11 C -0.2496(7) -0.2323(7) -0.0708(6) 0.075(2) Uani 1 1 d .
H11 H -0.3305 -0.2316 -0.1276 0.091 Uiso 1 1 calc R
C27 C 0.9880(7) 0.4181(7) 0.6213(8) 0.077(2) Uani 1 1 d .
H27 H 1.0465 0.3912 0.6038 0.093 Uiso 1 1 calc R
C4 C -0.1066(7) 0.0466(6) 0.3681(7) 0.0740(19) Uani 1 1 d .
H4 H -0.1395 0.0133 0.4174 0.089 Uiso 1 1 calc R
C19 C 0.7470(8) 0.7172(7) 0.3664(9) 0.084(2) Uani 1 1 d .
H19 H 0.7914 0.7978 0.4016 0.101 Uiso 1 1 calc R
C3 C -0.1194(7) 0.1485(7) 0.3444(8) 0.083(2) Uani 1 1 d .
H3 H -0.1618 0.1846 0.3770 0.100 Uiso 1 1 calc R
C25 C 0.9334(7) 0.5011(7) 0.7636(6) 0.079(2) Uani 1 1 d .
H25 H 0.9550 0.5302 0.8433 0.095 Uiso 1 1 calc R
C2 C -0.0704(8) 0.1986(6) 0.2730(8) 0.087(2) Uani 1 1 d .
H2 H -0.0775 0.2696 0.2589 0.105 Uiso 1 1 calc R
Cl4 Cl 0.3168(7) 0.6858(5) 0.1381(8) 0.299(4) Uani 1 1 d .
C20 C 0.6976(8) 0.6736(8) 0.2459(9) 0.091(3) Uani 1 1 d .
H20 H 0.7067 0.7251 0.1987 0.109 Uiso 1 1 calc R
C21 C 0.6353(8) 0.5559(10) 0.1942(7) 0.099(3) Uani 1 1 d .
H21 H 0.6041 0.5266 0.1124 0.118 Uiso 1 1 calc R
Cl3 Cl 0.3837(9) 0.7689(9) -0.0224(5) 0.382(6) Uani 1 1 d .
C36 C 0.3767(10) 0.8133(9) 0.1012(10) 0.124(4) Uani 1 1 d .
H36 H 0.3150 0.8559 0.0870 0.148 Uiso 1 1 calc R

loop_
_atom_site_aniso_label
_atom_site_aniso_U_11
_atom_site_aniso_U_22
_atom_site_aniso_U_33
_atom_site_aniso_U_23
_atom_site_aniso_U_13
_atom_site_aniso_U_12
Pd1 0.0274(3) 0.0301(3) 0.0474(3) 0.0121(2) 0.0167(2) 0.0085(2)
S1 0.0350(7) 0.0371(7) 0.0524(8) 0.0144(6) 0.0185(6) 0.0126(5)
Cl1 0.0358(7) 0.0580(9) 0.0883(11) 0.0350(8) 0.0284(7) 0.0150(6)
O2 0.037(2) 0.049(2) 0.071(3) 0.0241(19) 0.0122(19) 0.0150(17)
N2 0.034(2) 0.035(2) 0.051(2) 0.0150(19) 0.0137(19) 0.0104(18)
O1 0.053(2) 0.057(2) 0.062(2) 0.0083(19) 0.026(2) 0.025(2)
N1 0.038(2) 0.040(2) 0.045(2) 0.0066(19) 0.0138(19) 0.0131(19)
C15 0.034(3) 0.041(3) 0.054(3) 0.012(2) 0.013(2) 0.008(2)
C16 0.036(3) 0.031(3) 0.050(3) 0.006(2) 0.014(2) 0.009(2)
Cl2 0.136(3) 0.178(4) 0.233(4) -0.051(3) -0.013(3) 0.080(3)
C6 0.035(3) 0.041(3) 0.050(3) 0.009(2) 0.012(2) 0.012(2)
C23 0.037(3) 0.032(3) 0.058(3) 0.018(2) 0.018(2) 0.010(2)
C14 0.039(3) 0.040(3) 0.050(3) 0.011(2) 0.015(2) 0.017(2)
C7 0.044(3) 0.042(3) 0.041(3) 0.007(2) 0.015(2) 0.009(2)
C13 0.043(3) 0.038(3) 0.048(3) 0.013(2) 0.015(2) 0.014(2)
C17 0.037(3) 0.045(3) 0.062(4) 0.023(3) 0.018(3) 0.017(2)
C24 0.051(3) 0.062(4) 0.062(4) 0.014(3) 0.022(3) 0.023(3)
C5 0.055(3) 0.049(3) 0.065(4) 0.016(3) 0.028(3) 0.016(3)
C8 0.067(4) 0.045(3) 0.057(4) 0.006(3) 0.014(3) 0.016(3)
C28 0.058(4) 0.062(4) 0.075(4) 0.023(3) 0.034(3) 0.032(3)
C12 0.051(3) 0.058(4) 0.050(3) 0.012(3) 0.011(3) 0.018(3)
C10 0.071(5) 0.065(4) 0.049(4) -0.004(3) 0.014(3) -0.003(3)
C18 0.067(4) 0.045(3) 0.089(5) 0.025(3) 0.042(4) 0.023(3)
C22 0.061(4) 0.075(5) 0.064(4) 0.022(4) 0.016(3) 0.012(3)
C9 0.092(5) 0.046(4) 0.065(4) 0.000(3) 0.022(4) 0.015(3)
C1 0.055(4) 0.050(3) 0.091(5) 0.026(3) 0.035(3) 0.021(3)
C26 0.041(3) 0.086(5) 0.091(6) 0.043(4) 0.015(4) 0.019(3)
C11 0.057(4) 0.078(5) 0.056(4) 0.009(3) 0.006(3) 0.011(4)
C27 0.057(4) 0.096(5) 0.112(6) 0.053(5) 0.048(4) 0.050(4)
C4 0.073(4) 0.061(4) 0.092(5) 0.008(4) 0.050(4) 0.017(3)
C19 0.090(5) 0.056(4) 0.129(7) 0.044(5) 0.063(6) 0.031(4)
C3 0.069(5) 0.069(5) 0.120(6) 0.009(4) 0.055(5) 0.026(4)
C25 0.063(4) 0.093(5) 0.060(4) 0.016(4) 0.013(3) 0.023(4)
C2 0.080(5) 0.050(4) 0.143(7) 0.027(4) 0.054(5) 0.034(4)
Cl4 0.266(7) 0.186(5) 0.469(11) 0.125(6) 0.173(7) 0.093(5)
C20 0.076(5) 0.095(6) 0.118(7) 0.068(6) 0.045(5) 0.037(5)
C21 0.074(5) 0.145(9) 0.067(5) 0.049(5) 0.023(4) 0.034(6)
Cl3 0.480(13) 0.565(15) 0.158(4) 0.040(7) 0.126(6) 0.320(12)
C36 0.101(7) 0.105(7) 0.142(9) -0.019(6) 0.036(6) 0.057(6)

loop_
_atom_type_symbol
_atom_type_description
_atom_type_scat_dispersion_real
_atom_type_scat_dispersion_imag
_atom_type_scat_source
C C 0.0033 0.0016 'International Tables Vol C Tables 4.2.6.8 and 6.1.1.4'
H H 0.0000 0.0000 'International Tables Vol C Tables 4.2.6.8 and 6.1.1.4'
N N 0.0061 0.0033 'International Tables Vol C Tables 4.2.6.8 and 6.1.1.4'
O O 0.0106 0.0060 'International Tables Vol C Tables 4.2.6.8 and 6.1.1.4'
S S 0.1246 0.1234 'International Tables Vol C Tables 4.2.6.8 and 6.1.1.4'
Cl Cl 0.1484 0.1585 'International Tables Vol C Tables 4.2.6.8 and 6.1.1.4'
Pd Pd -0.9988 1.0072 'International Tables Vol C Tables 4.2.6.8 and 6.1.1.4'

loop_
_geom_angle_atom_site_label_1
_geom_angle_atom_site_label_2
_geom_angle_atom_site_label_3
_geom_angle
_geom_angle_site_symmetry_1
_geom_angle_site_symmetry_3
Cl1 Pd1 Cl1 180.000(1) 2_656 .
Cl1 Pd1 S1 94.79(5) 2_656 .
Cl1 Pd1 S1 85.21(5) . .
Cl1 Pd1 S1 85.21(5) 2_656 2_656
Cl1 Pd1 S1 94.79(5) . 2_656
S1 Pd1 S1 180.00(6) . 2_656
C14 S1 C15 98.4(2) . .
C14 S1 Pd1 110.65(18) . .
C15 S1 Pd1 104.24(18) . .
C16 N2 C23 123.6(4) . .
C16 N2 C17 118.9(4) . .
C23 N2 C17 117.3(4) . .
C13 N1 C6 122.6(4) . .
C13 N1 C7 121.4(4) . .
C6 N1 C7 115.9(4) . .
C16 C15 S1 107.7(4) . .
O2 C16 N2 123.1(5) . .
O2 C16 C15 120.6(4) . .
N2 C16 C15 116.2(4) . .
C5 C6 C1 120.3(5) . .
C5 C6 N1 119.0(5) . .
C1 C6 N1 120.6(5) . .
C28 C23 C24 120.9(5) . .
C28 C23 N2 118.7(5) . .
C24 C23 N2 120.4(5) . .
C13 C14 S1 108.6(4) . .
C12 C7 C8 120.2(5) . .
C12 C7 N1 119.0(5) . .
C8 C7 N1 120.6(5) . .
O1 C13 N1 124.3(5) . .
O1 C13 C14 121.5(5) . .
N1 C13 C14 114.2(5) . .
C22 C17 C18 119.2(6) . .
C22 C17 N2 120.7(5) . .
C18 C17 N2 119.9(5) . .
C23 C24 C25 119.1(6) . .
C4 C5 C6 120.8(6) . .
C7 C8 C9 118.4(6) . .
C23 C28 C27 119.1(6) . .
C11 C12 C7 120.0(6) . .
C9 C10 C11 118.6(6) . .
C19 C18 C17 120.7(7) . .
C17 C22 C21 120.3(7) . .
C10 C9 C8 121.4(7) . .
C6 C1 C2 118.2(6) . .
C27 C26 C25 120.1(6) . .
C12 C11 C10 121.4(6) . .
C26 C27 C28 120.4(6) . .
C3 C4 C5 119.9(7) . .
C20 C19 C18 119.6(7) . .
C4 C3 C2 120.5(7) . .
C26 C25 C24 120.4(7) . .
C3 C2 C1 120.3(6) . .
C21 C20 C19 120.6(7) . .
C20 C21 C22 119.5(8) . .
Cl3 C36 Cl2 114.9(7) . .
Cl3 C36 Cl4 104.7(7) . .
Cl2 C36 Cl4 105.4(7) . .

loop_
_geom_bond_atom_site_label_1
_geom_bond_atom_site_label_2
_geom_bond_distance
_geom_bond_site_symmetry_2
Pd1 Cl1 2.2892(15) 2_656
Pd1 Cl1 2.2892(15) .
Pd1 S1 2.3235(14) .
Pd1 S1 2.3235(14) 2_656
S1 C14 1.819(5) .
S1 C15 1.830(5) .
O2 C16 1.218(6) .
N2 C16 1.365(6) .
N2 C23 1.438(6) .
N2 C17 1.439(7) .
O1 C13 1.213(6) .
N1 C13 1.359(7) .
N1 C6 1.441(7) .
N1 C7 1.443(6) .
C15 C16 1.523(7) .
Cl2 C36 1.662(10) .
C6 C5 1.367(8) .
C6 C1 1.376(8) .
C23 C28 1.366(8) .
C23 C24 1.376(8) .
C14 C13 1.517(7) .
C7 C12 1.378(8) .
C7 C8 1.380(8) .
C17 C22 1.357(9) .
C17 C18 1.377(8) .
C24 C25 1.384(9) .
C5 C4 1.359(9) .
C8 C9 1.393(8) .
C28 C27 1.397(9) .
C12 C11 1.359(9) .
C10 C9 1.370(10) .
C10 C11 1.372(10) .
C18 C19 1.367(9) .
C22 C21 1.389(10) .
C1 C2 1.394(9) .
C26 C27 1.357(10) .
C26 C25 1.369(10) .
C4 C3 1.354(10) .
C19 C20 1.365(12) .
C3 C2 1.366(11) .
Cl4 C36 1.722(13) .
C20 C21 1.357(12) .
Cl3 C36 1.638(11) .
